data_2220240
loop_
_publ_author_name
'Zhang, Yong'
'Zang, Hong-Jun'
'Cheng, Bo-Wen'
'Song, Jun'

_publ_section_title
;
 Bis(acetophenone oxime) <i>O</i>,<i>O</i>'-methylene ether
;
_journal_coeditor_code HK2580
_journal_issue 12
_journal_name_full 'Acta Crystallographica Section E'
_journal_page_first o2452
_journal_paper_doi 10.1107/S160053680803897X
_journal_volume 64
_journal_year 2008
_chemical_formula_iupac 'C17 H18 N2 O2'
_chemical_formula_moiety 'C17 H18 N2 O2'
_chemical_formula_sum 'C17 H18 N2 O2'
_chemical_formula_weight 282.33
_chemical_name_systematic
;
Bis(acetophenone oxime) <i>O</i>,<i>O</i>'-methylene ether
;
_space_group_IT_number 14
_symmetry_cell_setting monoclinic
_symmetry_space_group_name_Hall '-P 2yn'
_symmetry_space_group_name_H-M 'P 1 21/n 1'
_atom_sites_solution_hydrogens geom
_atom_sites_solution_primary direct
_atom_sites_solution_secondary difmap
_audit_creation_method SHELXL-97
_cell_angle_alpha 90.00
_cell_angle_beta 101.13(3)
_cell_angle_gamma 90.00
_cell_formula_units_Z 4
_cell_length_a 9.875(2)
_cell_length_b 8.8409(18)
_cell_length_c 17.290(4)
_cell_measurement_reflns_used 2756
_cell_measurement_temperature 113(2)
_cell_measurement_theta_max 27.456
_cell_measurement_theta_min 2.401
_cell_volume 1481.1(6)
_computing_cell_refinement 'Crystalclear (Rigaku/MSC, 2005)'
_computing_data_collection 'CrystalClear (Rigaku/MSC, 2005)'
_computing_data_reduction 'Crystalclear (Rigaku/MSC, 2005)'
_computing_molecular_graphics 'SHELXTL (Sheldrick, 2008)'
_computing_publication_material 'SHELXTL (Sheldrick, 2008)'
_computing_structure_refinement 'SHELXL97 (Sheldrick, 2008)'
_computing_structure_solution 'SHELXS97 (Sheldrick, 2008)'
_diffrn_ambient_temperature 113(2)
_diffrn_measured_fraction_theta_full 1.000
_diffrn_measured_fraction_theta_max 1.000
_diffrn_measurement_device_type 'Rigaku Saturn'
_diffrn_measurement_method \w
_diffrn_radiation_monochromator confocal
_diffrn_radiation_source 'rotating anode'
_diffrn_radiation_type MoK\a
_diffrn_radiation_wavelength 0.71073
_diffrn_reflns_av_R_equivalents 0.1045
_diffrn_reflns_av_sigmaI/netI 0.1278
_diffrn_reflns_limit_h_max 11
_diffrn_reflns_limit_h_min -11
_diffrn_reflns_limit_k_max 10
_diffrn_reflns_limit_k_min -9
_diffrn_reflns_limit_l_max 16
_diffrn_reflns_limit_l_min -20
_diffrn_reflns_number 9665
_diffrn_reflns_theta_full 25.02
_diffrn_reflns_theta_max 25.02
_diffrn_reflns_theta_min 2.21
_diffrn_standards_decay_% 0
_diffrn_standards_interval_count 0
_diffrn_standards_interval_time 0
_diffrn_standards_number 0
_exptl_absorpt_coefficient_mu 0.084
_exptl_absorpt_correction_T_max 0.9966
_exptl_absorpt_correction_T_min 0.9883
_exptl_absorpt_correction_type multi-scan
_exptl_absorpt_process_details '(CrystalClear; Rigaku/MSC, 2005)'
_exptl_crystal_colour colorless
_exptl_crystal_density_diffrn 1.266
_exptl_crystal_density_method 'not measured'
_exptl_crystal_description prism
_exptl_crystal_F_000 600
_exptl_crystal_size_max 0.14
_exptl_crystal_size_mid 0.04
_exptl_crystal_size_min 0.04
_refine_diff_density_max 0.230
_refine_diff_density_min -0.188
_refine_ls_extinction_coef 0.016(2)
_refine_ls_extinction_expression Fc^*^=kFc[1+0.001xFc^2^\l^3^/sin(2\q)]^-1/4^
_refine_ls_extinction_method 'SHELXL97 (Sheldrick, 2008)'
_refine_ls_goodness_of_fit_ref 0.959
_refine_ls_hydrogen_treatment constr
_refine_ls_matrix_type full
_refine_ls_number_parameters 193
_refine_ls_number_reflns 2612
_refine_ls_number_restraints 0
_refine_ls_restrained_S_all 0.959
_refine_ls_R_factor_all 0.0737
_refine_ls_R_factor_gt 0.0452
_refine_ls_shift/su_max 0.001
_refine_ls_shift/su_mean 0.000
_refine_ls_structure_factor_coef Fsqd
_refine_ls_weighting_details 'calc w=1/[\s^2^(Fo^2^)+(0.0345P)^2^] where P=(Fo^2^+2Fc^2^)/3'
_refine_ls_weighting_scheme calc
_refine_ls_wR_factor_gt 0.0852
_refine_ls_wR_factor_ref 0.0974
_reflns_number_gt 1724
_reflns_number_total 2612
_reflns_threshold_expression I>2\s(I)
_cod_data_source_file hk2580.cif
_cod_data_source_block I
_cod_original_sg_symbol_H-M 'P 21/n'
_cod_database_code 2220240
_cod_database_fobs_code 2220240

loop_
_symmetry_equiv_pos_as_xyz
'x, y, z'
'-x+1/2, y+1/2, -z+1/2'
'-x, -y, -z'
'x-1/2, -y-1/2, z-1/2'

loop_
_atom_site_type_symbol
_atom_site_label
_atom_site_fract_x
_atom_site_fract_y
_atom_site_fract_z
_atom_site_U_iso_or_equiv
_atom_site_adp_type
_atom_site_calc_flag
_atom_site_refinement_flags
_atom_site_occupancy
O O1 0.36208(10) 0.65077(13) 0.02442(6) 0.0284(3) Uani d . 1
O O2 0.14145(11) 0.61984(13) 0.05282(6) 0.0284(4) Uani d . 1
N N1 0.39081(13) 0.79925(17) 0.05526(7) 0.0270(4) Uani d . 1
N N2 0.15155(13) 0.46386(16) 0.07470(8) 0.0257(4) Uani d . 1
C C1 0.55638(16) 0.9740(2) 0.11238(8) 0.0247(4) Uani d . 1
C C2 0.45724(17) 1.0888(2) 0.10304(9) 0.0274(5) Uani d . 1
H H2 0.3675 1.0676 0.0774 0.033 Uiso calc R 1
C C3 0.48996(17) 1.2324(2) 0.13110(9) 0.0315(5) Uani d . 1
H H3 0.4223 1.3070 0.1246 0.038 Uiso calc R 1
C C4 0.62333(18) 1.2665(2) 0.16904(9) 0.0357(5) Uani d . 1
H H4 0.6457 1.3636 0.1879 0.043 Uiso calc R 1
C C5 0.72255(18) 1.1545(2) 0.17853(10) 0.0360(5) Uani d . 1
H H5 0.8121 1.1765 0.2041 0.043 Uiso calc R 1
C C6 0.69013(17) 1.0102(2) 0.15045(9) 0.0328(5) Uani d . 1
H H6 0.7583 0.9362 0.1570 0.039 Uiso calc R 1
C C7 0.52021(16) 0.8199(2) 0.08160(9) 0.0251(4) Uani d . 1
C C8 0.62975(17) 0.7028(2) 0.08213(10) 0.0362(5) Uani d . 1
H H8A 0.5891 0.6128 0.0565 0.054 Uiso calc R 1
H H8B 0.6721 0.6797 0.1356 0.054 Uiso calc R 1
H H8C 0.6983 0.7408 0.0546 0.054 Uiso calc R 1
C C9 0.21947(16) 0.6427(2) -0.00642(9) 0.0283(5) Uani d . 1
H H9A 0.2020 0.5603 -0.0441 0.034 Uiso calc R 1
H H9B 0.1899 0.7358 -0.0343 0.034 Uiso calc R 1
C C10 0.09103(15) 0.4381(2) 0.13271(9) 0.0231(4) Uani d . 1
C C11 0.02188(17) 0.5564(2) 0.17390(10) 0.0329(5) Uani d . 1
H H11A 0.0883 0.6006 0.2157 0.049 Uiso calc R 1
H H11B -0.0509 0.5107 0.1954 0.049 Uiso calc R 1
H H11C -0.0159 0.6337 0.1369 0.049 Uiso calc R 1
C C12 0.09387(15) 0.2791(2) 0.15882(9) 0.0241(4) Uani d . 1
C C13 0.09137(16) 0.1598(2) 0.10568(9) 0.0278(5) Uani d . 1
H H13 0.0876 0.1804 0.0526 0.033 Uiso calc R 1
C C14 0.09444(16) 0.0116(2) 0.13108(10) 0.0324(5) Uani d . 1
H H14 0.0931 -0.0670 0.0952 0.039 Uiso calc R 1
C C15 0.09958(16) -0.0200(2) 0.20996(10) 0.0327(5) Uani d . 1
H H15 0.1010 -0.1199 0.2269 0.039 Uiso calc R 1
C C16 0.10255(16) 0.0964(2) 0.26369(10) 0.0303(5) Uani d . 1
H H16 0.1065 0.0751 0.3167 0.036 Uiso calc R 1
C C17 0.09954(15) 0.2444(2) 0.23818(9) 0.0265(5) Uani d . 1
H H17 0.1013 0.3224 0.2744 0.032 Uiso calc R 1

loop_
_atom_site_aniso_label
_atom_site_aniso_U_11
_atom_site_aniso_U_22
_atom_site_aniso_U_33
_atom_site_aniso_U_12
_atom_site_aniso_U_13
_atom_site_aniso_U_23
O1 0.0275(7) 0.0271(9) 0.0310(7) 0.0022(6) 0.0069(5) -0.0017(5)
O2 0.0292(7) 0.0262(9) 0.0310(7) 0.0010(6) 0.0085(5) 0.0017(5)
N1 0.0287(8) 0.0268(10) 0.0262(8) 0.0008(7) 0.0071(6) 0.0000(6)
N2 0.0248(8) 0.0211(10) 0.0305(8) -0.0004(7) 0.0031(6) 0.0003(7)
C1 0.0231(9) 0.0314(13) 0.0209(9) 0.0014(9) 0.0073(7) 0.0047(8)
C2 0.0244(9) 0.0333(13) 0.0246(9) -0.0004(9) 0.0050(7) -0.0009(8)
C3 0.0325(10) 0.0335(14) 0.0296(10) 0.0025(9) 0.0085(8) 0.0005(8)
C4 0.0412(12) 0.0374(14) 0.0286(10) -0.0098(10) 0.0073(8) 0.0012(9)
C5 0.0265(10) 0.0471(16) 0.0328(11) -0.0084(10) 0.0018(8) 0.0047(9)
C6 0.0252(10) 0.0420(15) 0.0317(10) 0.0013(9) 0.0070(7) 0.0069(9)
C7 0.0250(9) 0.0308(12) 0.0205(9) 0.0053(8) 0.0068(7) 0.0052(8)
C8 0.0293(10) 0.0370(14) 0.0416(11) 0.0072(9) 0.0051(8) 0.0005(9)
C9 0.0278(10) 0.0332(13) 0.0236(10) -0.0026(8) 0.0044(8) 0.0017(8)
C10 0.0173(9) 0.0276(12) 0.0237(9) -0.0008(8) 0.0024(7) -0.0040(8)
C11 0.0334(10) 0.0299(13) 0.0369(10) 0.0031(9) 0.0100(8) -0.0027(8)
C12 0.0167(9) 0.0258(12) 0.0294(10) -0.0002(8) 0.0038(7) -0.0014(8)
C13 0.0255(10) 0.0300(14) 0.0288(10) -0.0012(9) 0.0075(7) -0.0028(8)
C14 0.0301(10) 0.0265(13) 0.0411(11) 0.0014(9) 0.0082(8) -0.0058(9)
C15 0.0252(10) 0.0278(13) 0.0440(11) 0.0011(9) 0.0037(8) 0.0050(9)
C16 0.0254(10) 0.0332(14) 0.0310(10) -0.0004(9) 0.0023(8) 0.0044(9)
C17 0.0203(9) 0.0278(13) 0.0309(10) -0.0008(8) 0.0041(7) -0.0059(8)

loop_
_atom_type_symbol
_atom_type_description
_atom_type_scat_dispersion_real
_atom_type_scat_dispersion_imag
_atom_type_scat_source
C C 0.0033 0.0016 'International Tables Vol C Tables 4.2.6.8 and 6.1.1.4'
H H 0.0000 0.0000 'International Tables Vol C Tables 4.2.6.8 and 6.1.1.4'
N N 0.0061 0.0033 'International Tables Vol C Tables 4.2.6.8 and 6.1.1.4'
O O 0.0106 0.0060 'International Tables Vol C Tables 4.2.6.8 and 6.1.1.4'

loop_
_geom_angle_atom_site_label_1
_geom_angle_atom_site_label_2
_geom_angle_atom_site_label_3
_geom_angle
C9 O1 N1 107.51(12)
C9 O2 N2 108.10(12)
C7 N1 O1 112.12(13)
C10 N2 O2 111.03(14)
C6 C1 C2 117.83(17)
C6 C1 C7 121.41(15)
C2 C1 C7 120.75(14)
C3 C2 C1 121.18(15)
C3 C2 H2 119.4
C1 C2 H2 119.4
C2 C3 C4 120.31(17)
C2 C3 H3 119.8
C4 C3 H3 119.8
C5 C4 C3 119.23(18)
C5 C4 H4 120.4
C3 C4 H4 120.4
C4 C5 C6 120.65(16)
C4 C5 H5 119.7
C6 C5 H5 119.7
C5 C6 C1 120.80(17)
C5 C6 H6 119.6
C1 C6 H6 119.6
N1 C7 C1 114.38(15)
N1 C7 C8 124.93(16)
C1 C7 C8 120.69(14)
C7 C8 H8A 109.5
C7 C8 H8B 109.5
H8A C8 H8B 109.5
C7 C8 H8C 109.5
H8A C8 H8C 109.5
H8B C8 H8C 109.5
O1 C9 O2 112.27(12)
O1 C9 H9A 109.1
O2 C9 H9A 109.1
O1 C9 H9B 109.1
O2 C9 H9B 109.1
H9A C9 H9B 107.9
N2 C10 C12 115.07(16)
N2 C10 C11 124.78(17)
C12 C10 C11 120.15(16)
C10 C11 H11A 109.5
C10 C11 H11B 109.5
H11A C11 H11B 109.5
C10 C11 H11C 109.5
H11A C11 H11C 109.5
H11B C11 H11C 109.5
C13 C12 C17 118.25(17)
C13 C12 C10 121.45(16)
C17 C12 C10 120.30(15)
C14 C13 C12 120.74(16)
C14 C13 H13 119.6
C12 C13 H13 119.6
C13 C14 C15 119.97(17)
C13 C14 H14 120.0
C15 C14 H14 120.0
C16 C15 C14 120.26(18)
C16 C15 H15 119.9
C14 C15 H15 119.9
C17 C16 C15 119.67(17)
C17 C16 H16 120.2
C15 C16 H16 120.2
C16 C17 C12 121.11(16)
C16 C17 H17 119.4
C12 C17 H17 119.4

loop_
_geom_bond_atom_site_label_1
_geom_bond_atom_site_label_2
_geom_bond_distance
O1 C9 1.4081(17)
O1 N1 1.4246(17)
O2 C9 1.4100(19)
O2 N2 1.4283(17)
N1 C7 1.2842(19)
N2 C10 1.283(2)
C1 C6 1.394(2)
C1 C2 1.397(2)
C1 C7 1.481(2)
C2 C3 1.375(2)
C2 H2 0.9300
C3 C4 1.386(2)
C3 H3 0.9300
C4 C5 1.380(2)
C4 H4 0.9300
C5 C6 1.381(2)
C5 H5 0.9300
C6 H6 0.9300
C7 C8 1.496(2)
C8 H8A 0.9600
C8 H8B 0.9600
C8 H8C 0.9600
C9 H9A 0.9700
C9 H9B 0.9700
C10 C12 1.476(2)
C10 C11 1.502(2)
C11 H11A 0.9600
C11 H11B 0.9600
C11 H11C 0.9600
C12 C13 1.396(2)
C12 C17 1.397(2)
C13 C14 1.381(2)
C13 H13 0.9300
C14 C15 1.383(2)
C14 H14 0.9300
C15 C16 1.383(2)
C15 H15 0.9300
C16 C17 1.379(2)
C16 H16 0.9300
C17 H17 0.9300

loop_
_geom_torsion_atom_site_label_1
_geom_torsion_atom_site_label_2
_geom_torsion_atom_site_label_3
_geom_torsion_atom_site_label_4
_geom_torsion
C9 O1 N1 C7 -176.97(13)
C9 O2 N2 C10 175.14(11)
C6 C1 C2 C3 -0.6(2)
C7 C1 C2 C3 -179.71(15)
C1 C2 C3 C4 0.4(3)
C2 C3 C4 C5 -0.2(3)
C3 C4 C5 C6 0.2(3)
C4 C5 C6 C1 -0.4(3)
C2 C1 C6 C5 0.6(2)
C7 C1 C6 C5 179.70(16)
O1 N1 C7 C1 178.38(12)
O1 N1 C7 C8 -1.2(2)
C6 C1 C7 N1 173.26(15)
C2 C1 C7 N1 -7.7(2)
C6 C1 C7 C8 -7.1(2)
C2 C1 C7 C8 171.95(15)
N1 O1 C9 O2 -79.77(15)
N2 O2 C9 O1 -78.02(14)
O2 N2 C10 C12 179.02(10)
O2 N2 C10 C11 -1.56(19)
N2 C10 C12 C13 -32.7(2)
C11 C10 C12 C13 147.83(15)
N2 C10 C12 C17 147.12(15)
C11 C10 C12 C17 -32.3(2)
C17 C12 C13 C14 0.0(2)
C10 C12 C13 C14 179.83(14)
C12 C13 C14 C15 0.2(2)
C13 C14 C15 C16 -0.4(2)
C14 C15 C16 C17 0.4(2)
C15 C16 C17 C12 -0.2(2)
C13 C12 C17 C16 0.0(2)
C10 C12 C17 C16 -179.87(14)

loop_
_cod_related_entry_id
_cod_related_entry_database
_cod_related_entry_code
1 ChemSpider 24741241
